data_7232174
loop_
_publ_author_name
'Li, Wei'
'Zhu, Jian-Nan'
'Shen, Nan-Nan'
'Xiong, Wei-Wei'
'Huang, Xiao-Ying'

_publ_section_title
;
 Assembling [M(P4Mo6)2] (M = Na, Mn, Na/Cu) dimeric clusters via
 transition metal/sodium ions into 0D to 3D phosphomolybdates
;
_journal_issue 6
_journal_name_full CrystEngComm
_journal_page_first 971
_journal_paper_doi 10.1039/C8CE01866A
_journal_volume 21
_journal_year 2019
_chemical_formula_sum 'C13 H80.5 Cu0.25 Mo12 N6.5 Na4.75 O70 P8'
_chemical_formula_weight 2972.46
_space_group_crystal_system triclinic
_space_group_IT_number 2
_space_group_name_Hall '-P 1'
_space_group_name_H-M_alt 'P -1'
_symmetry_space_group_name_Hall '-P 1'
_symmetry_space_group_name_H-M 'P -1'
_atom_sites_solution_hydrogens geom
_audit_creation_method SHELXL-2016/6
_audit_update_record
;
2018-12-04 deposited with the CCDC.
2018-12-26 downloaded from the CCDC.
;
_cell_angle_alpha 99.302(3)
_cell_angle_beta 90.283(3)
_cell_angle_gamma 103.365(3)
_cell_formula_units_Z 2
_cell_length_a 13.262(3)
_cell_length_b 13.360(3)
_cell_length_c 22.492(5)
_cell_measurement_reflns_used 1756
_cell_measurement_temperature 295(2)
_cell_measurement_theta_max 20.7275
_cell_measurement_theta_min 2.219
_cell_volume 3822.5(15)
_computing_structure_refinement 'SHELXL-2016/6 (Sheldrick, 2016)'
_diffrn_ambient_temperature 295(2)
_diffrn_measured_fraction_theta_full 0.999
_diffrn_measured_fraction_theta_max 0.999
_diffrn_measurement_device_type Bruker
_diffrn_radiation_type MoK\a
_diffrn_radiation_wavelength 0.71073
_diffrn_reflns_av_R_equivalents 0.1511
_diffrn_reflns_av_unetI/netI 0.1970
_diffrn_reflns_Laue_measured_fraction_full 0.999
_diffrn_reflns_Laue_measured_fraction_max 0.999
_diffrn_reflns_limit_h_max 15
_diffrn_reflns_limit_h_min -15
_diffrn_reflns_limit_k_max 15
_diffrn_reflns_limit_k_min -15
_diffrn_reflns_limit_l_max 26
_diffrn_reflns_limit_l_min -26
_diffrn_reflns_number 37905
_diffrn_reflns_point_group_measured_fraction_full 0.999
_diffrn_reflns_point_group_measured_fraction_max 0.999
_diffrn_reflns_theta_full 25.027
_diffrn_reflns_theta_max 25.027
_diffrn_reflns_theta_min 0.918
_exptl_absorpt_coefficient_mu 2.288
_exptl_absorpt_correction_type multi-scan
_exptl_crystal_colour orange
_exptl_crystal_density_diffrn 2.583
_exptl_crystal_description flake
_exptl_crystal_F_000 2895
_exptl_crystal_size_max 0.22
_exptl_crystal_size_mid 0.13
_exptl_crystal_size_min 0.07
_exptl_transmission_factor_max 0.848
_exptl_transmission_factor_min 0.700
_refine_diff_density_max 1.833
_refine_diff_density_min -1.530
_refine_diff_density_rms 0.260
_refine_ls_extinction_method none
_refine_ls_goodness_of_fit_ref 1.034
_refine_ls_hydrogen_treatment constr
_refine_ls_matrix_type full
_refine_ls_number_parameters 1112
_refine_ls_number_reflns 13489
_refine_ls_number_restraints 586
_refine_ls_restrained_S_all 1.023
_refine_ls_R_factor_all 0.1819
_refine_ls_R_factor_gt 0.0743
_refine_ls_shift/su_max 0.000
_refine_ls_shift/su_mean 0.000
_refine_ls_structure_factor_coef Fsqd
_refine_ls_weighting_details 'w=1/[\s^2^(Fo^2^)+70.0000P] where P=(Fo^2^+2Fc^2^)/3'
_refine_ls_weighting_scheme calc
_refine_ls_wR_factor_gt 0.1256
_refine_ls_wR_factor_ref 0.1577
_reflns_Friedel_coverage 0.000
_reflns_number_gt 6380
_reflns_number_total 13489
_reflns_threshold_expression 'I > 2\s(I)'
_cod_data_source_file c8ce01866a2.cif
_cod_data_source_block x_CCDC3
_cod_depositor_comments 'Adding full bibliography for 7232169--7232174.cif.'
_cod_original_cell_volume 3822.5(13)
_cod_original_formula_sum 'C13 H80.50 Cu0.25 Mo12 N6.50 Na4.75 O70 P8'
_cod_database_code 7232174
_shelx_shelxl_version_number 2016/6
_shelx_space_group_comment
;
The symmetry employed for this shelxl refinement is uniquely defined
by the following loop, which should always be used as a source of
symmetry information in preference to the above space-group names.
They are only intended as comments.
;

loop_
_space_group_symop_operation_xyz
'x, y, z'
'-x, -y, -z'

loop_
_atom_site_label
_atom_site_type_symbol
_atom_site_fract_x
_atom_site_fract_y
_atom_site_fract_z
_atom_site_U_iso_or_equiv
_atom_site_adp_type
_atom_site_occupancy
_atom_site_site_symmetry_order
_atom_site_calc_flag
_atom_site_refinement_flags_posn
_atom_site_refinement_flags_adp
_atom_site_refinement_flags_occupancy
_atom_site_disorder_assembly
_atom_site_disorder_group
Mo1 Mo 0.64405(12) 0.79961(12) 0.42010(7) 0.0253(4) Uani 1 1 d . . . . .
Mo2 Mo 0.65132(12) 0.80235(11) 0.53536(7) 0.0238(4) Uani 1 1 d . . . . .
Mo3 Mo 0.42796(12) 0.81449(12) 0.61982(7) 0.0254(4) Uani 1 1 d . . . . .
Mo4 Mo 0.25918(12) 0.82703(12) 0.56618(7) 0.0284(4) Uani 1 1 d . . . . .
Mo5 Mo 0.24967(12) 0.82663(12) 0.40909(7) 0.0276(4) Uani 1 1 d . . . . .
Mo6 Mo 0.41154(12) 0.81539(12) 0.34717(7) 0.0268(4) Uani 1 1 d . . . . .
Mo7 Mo -0.00675(12) 0.19286(12) 0.14940(7) 0.0257(4) Uani 1 1 d . . . . .
Mo8 Mo -0.17602(12) 0.16670(12) 0.08554(7) 0.0259(4) Uani 1 1 d . . . . .
Mo9 Mo -0.17008(13) 0.15330(13) -0.07254(7) 0.0295(4) Uani 1 1 d . . . . .
Mo10 Mo 0.00388(12) 0.16788(12) -0.12543(7) 0.0265(4) Uani 1 1 d . . . . .
Mo11 Mo 0.23632(12) 0.20514(12) -0.03798(7) 0.0267(4) Uani 1 1 d . . . . .
Mo12 Mo 0.23380(12) 0.21618(12) 0.07794(7) 0.0265(4) Uani 1 1 d . . . . .
Cu1 Cu 0.500000 1.000000 0.500000 0.085(3) Uani 0.25 2 d S . P A 1
Cu2 Cu 0.000000 0.000000 0.000000 0.078(3) Uani 0.25 2 d S . P B 1
Na6 Na 0.500000 1.000000 0.500000 0.085(3) Uani 0.75 2 d S . P A 2
Na7 Na 0.000000 0.000000 0.000000 0.078(3) Uani 0.75 2 d S . P B 2
P1 P 0.4061(3) 0.6963(3) 0.4711(2) 0.0195(10) Uani 1 1 d . . . . .
P2 P 0.5570(4) 0.6287(4) 0.6245(2) 0.0260(11) Uani 1 1 d . . . . .
P3 P 0.0556(4) 0.6850(4) 0.4775(3) 0.0378(14) Uani 1 1 d . . . . .
P4 P 0.5559(4) 0.6557(4) 0.2861(2) 0.0312(12) Uani 1 1 d . . . . .
P5 P 0.0331(4) 0.3003(4) 0.0194(2) 0.0229(11) Uani 1 1 d . . . . .
P6 P -0.3112(5) 0.2947(4) 0.0110(3) 0.0459(15) Uani 1 1 d . . . . .
P7 P 0.2070(4) 0.3675(4) -0.1307(2) 0.0340(13) Uani 1 1 d . . . . .
P8 P 0.2090(4) 0.3639(4) 0.2092(2) 0.0317(12) Uani 1 1 d . . . . .
O1 O 0.4709(8) 0.7395(8) 0.4184(5) 0.024(3) Uani 1 1 d . . . . .
O2 O 0.4754(8) 0.7352(8) 0.5292(5) 0.024(3) Uani 1 1 d . . . . .
O3 O 0.3117(8) 0.7447(8) 0.4783(5) 0.024(3) Uani 1 1 d . . . . .
O4 O 0.3730(9) 0.5775(8) 0.4556(5) 0.031(3) Uani 1 1 d . . . . .
O5 O 0.6466(8) 0.6915(7) 0.4681(5) 0.025(3) Uani 1 1 d . . . . .
O6 O 0.6177(8) 0.9001(8) 0.4869(5) 0.025(3) Uani 1 1 d . . . . .
O7 O 0.5737(8) 0.8809(9) 0.3647(5) 0.029(3) Uani 1 1 d . . . . .
O8 O 0.6226(9) 0.6820(9) 0.3449(5) 0.038(3) Uani 1 1 d . . . . .
O9 O 0.7682(9) 0.8497(8) 0.4069(5) 0.031(3) Uani 1 1 d . U . . .
O10 O 0.5870(8) 0.8833(8) 0.6091(5) 0.026(3) Uani 1 1 d . . . . .
O11 O 0.6436(9) 0.6912(9) 0.5913(6) 0.038(3) Uani 1 1 d . . . . .
O12 O 0.7779(9) 0.8514(9) 0.5543(5) 0.036(3) Uani 1 1 d . . . . .
O13 O 0.3990(8) 0.9141(8) 0.5710(5) 0.029(3) Uani 1 1 d . . . . .
O14 O 0.2963(9) 0.7144(9) 0.5983(5) 0.038(3) Uani 1 1 d . . . . .
O15 O 0.4800(9) 0.6932(9) 0.6471(5) 0.033(3) Uani 1 1 d . . . . .
O16 O 0.4173(9) 0.8736(8) 0.6899(5) 0.030(3) Uani 1 1 d . U . . .
O17 O 0.2295(8) 0.9073(8) 0.4963(5) 0.027(3) Uani 1 1 d . . . . .
O18 O 0.1199(9) 0.7202(9) 0.5359(5) 0.042(4) Uani 1 1 d . . . . .
O19 O 0.2026(9) 0.8918(9) 0.6217(6) 0.040(3) Uani 1 1 d . . . . .
O20 O 0.3896(8) 0.9132(8) 0.4159(5) 0.025(3) Uani 1 1 d . . . . .
O21 O 0.2836(8) 0.7129(8) 0.3527(5) 0.029(3) Uani 1 1 d . . . . .
O22 O 0.1150(9) 0.7208(10) 0.4238(5) 0.044(4) Uani 1 1 d . . . . .
O23 O 0.1842(10) 0.8877(10) 0.3686(6) 0.046(4) Uani 1 1 d . . . . .
O24 O 0.4540(9) 0.6866(9) 0.2943(5) 0.030(3) Uani 1 1 d . . . . .
O25 O 0.3940(9) 0.8749(9) 0.2887(5) 0.038(3) Uani 1 1 d . . . . .
O26 O 0.6013(9) 0.5879(9) 0.6760(5) 0.032(3) Uani 1 1 d . . . . .
O27 O 0.4948(9) 0.5271(9) 0.5778(5) 0.034(3) Uani 1 1 d . . . . .
O28 O -0.0404(9) 0.7331(10) 0.4838(6) 0.051(4) Uani 1 1 d . . . . .
O29 O 0.0153(10) 0.5645(10) 0.4639(6) 0.058(4) Uani 1 1 d . . . . .
O30 O 0.5313(9) 0.5341(9) 0.2671(5) 0.036(3) Uani 1 1 d . . . . .
O31 O 0.6136(10) 0.7006(9) 0.2334(5) 0.042(4) Uani 1 1 d . U . . .
O32 O 0.0827(8) 0.2699(8) 0.0757(5) 0.022(3) Uani 1 1 d . U . . .
O33 O -0.0818(8) 0.2422(8) 0.0131(5) 0.023(3) Uani 1 1 d . U . . .
O34 O 0.0856(8) 0.2557(7) -0.0374(4) 0.019(3) Uani 1 1 d . . . . .
O35 O 0.0446(9) 0.4159(8) 0.0250(5) 0.035(3) Uani 1 1 d . . . . .
O36 O -0.0715(8) 0.0874(8) 0.0808(5) 0.021(3) Uani 1 1 d . . . . .
O37 O -0.0957(8) 0.2859(9) 0.1414(5) 0.029(3) Uani 1 1 d . . . . .
O38 O 0.1288(8) 0.1351(8) 0.1349(5) 0.029(3) Uani 1 1 d . . . . .
O39 O 0.0919(8) 0.3212(9) 0.2006(5) 0.030(3) Uani 1 1 d . . . . .
O40 O -0.0490(9) 0.1347(9) 0.2078(5) 0.034(3) Uani 1 1 d . U . . .
O41 O -0.2322(8) 0.0760(8) -0.0004(5) 0.028(3) Uani 1 1 d . . . . .
O42 O -0.2704(9) 0.2659(9) 0.0681(5) 0.032(3) Uani 1 1 d . U . . .
O43 O -0.2651(9) 0.1035(10) 0.1267(5) 0.041(4) Uani 1 1 d . . . . .
O44 O -0.0838(9) 0.2658(9) -0.1067(5) 0.032(3) Uani 1 1 d . . . . .
O45 O -0.0654(8) 0.0719(8) -0.0743(5) 0.022(3) Uani 1 1 d . . . . .
O46 O -0.2651(9) 0.2532(10) -0.0454(6) 0.042(3) Uani 1 1 d . U . . .
O47 O -0.2542(9) 0.0833(9) -0.1285(5) 0.041(3) Uani 1 1 d . . . . .
O48 O 0.1105(10) 0.2880(9) -0.1585(5) 0.040(3) Uani 1 1 d . . . . .
O49 O 0.1366(8) 0.1113(8) -0.1119(5) 0.025(3) Uani 1 1 d . . . . .
O50 O -0.0355(9) 0.1022(9) -0.1947(5) 0.034(3) Uani 1 1 d . . . . .
O51 O 0.1632(8) 0.1083(8) 0.0127(5) 0.024(3) Uani 1 1 d . . . . .
O52 O 0.2784(8) 0.3228(8) 0.0268(5) 0.026(3) Uani 1 1 d . . . . .
O53 O 0.2728(9) 0.3154(9) -0.0953(5) 0.035(3) Uani 1 1 d . . . . .
O54 O 0.3440(9) 0.1616(9) -0.0556(5) 0.031(3) Uani 1 1 d . . . . .
O55 O 0.2606(9) 0.3391(10) 0.1489(5) 0.040(3) Uani 1 1 d . . . . .
O56 O 0.3422(9) 0.1746(9) 0.0921(5) 0.038(3) Uani 1 1 d . . . . .
O57 O -0.4288(10) 0.2546(15) 0.0047(7) 0.084(6) Uani 1 1 d . . . . .
O58 O -0.2980(14) 0.4115(14) 0.0205(8) 0.099(6) Uani 1 1 d . U . . .
O59 O 0.1797(10) 0.4616(9) -0.0953(6) 0.049(4) Uani 1 1 d . . . . .
O60 O 0.2699(9) 0.4071(9) -0.1847(6) 0.045(4) Uani 1 1 d . . . . .
O61 O 0.2394(10) 0.4769(9) 0.2345(6) 0.045(4) Uani 1 1 d . . . . .
O62 O 0.2483(10) 0.3011(9) 0.2545(6) 0.051(4) Uani 1 1 d . . . . .
Na1 Na 0.3013(7) 0.5450(6) 0.3353(4) 0.068(3) Uani 1 1 d . . . . .
Na2 Na 0.3303(7) 0.4738(7) 0.5306(5) 0.079(3) Uani 1 1 d . . . . .
Na3 Na -0.0073(8) 0.5496(7) 0.0746(4) 0.066(3) Uani 1 1 d . . . . .
O2W O 0.1829(16) 0.3712(16) 0.4537(11) 0.136(8) Uani 1 1 d . U . . .
O3W O 0.0065(18) 0.4950(15) 0.1722(10) 0.137(8) Uani 1 1 d . U . . .
O5W O 0.5220(19) 0.6122(19) 0.0384(12) 0.167(8) Uani 1 1 d . U . . .
O6W O 0.1434(18) 0.4928(16) 0.3730(11) 0.156(9) Uani 1 1 d . U . . .
O7W O 0.428(2) 0.505(2) 0.1402(13) 0.194(9) Uani 1 1 d . U . . .
O8W O 0.204(2) 0.721(2) 0.2143(12) 0.189(10) Uani 1 1 d . U . . .
N1 N 0.2539(19) 0.0812(19) 0.2349(10) 0.116(9) Uani 1 1 d D U . . .
H1D H 0.239933 0.135772 0.221310 0.140 Uiso 1 1 calc R U . . .
H1E H 0.228229 0.025588 0.207015 0.140 Uiso 1 1 calc R U . . .
C1 C 0.3646(18) 0.096(2) 0.2358(13) 0.125(11) Uani 1 1 d D U . . .
H1A H 0.388789 0.103201 0.196160 0.188 Uiso 1 1 calc R U . . .
H1B H 0.395988 0.157830 0.263704 0.188 Uiso 1 1 calc R U . . .
H1C H 0.383127 0.036753 0.247995 0.188 Uiso 1 1 calc R U . . .
C2 C 0.195(2) 0.068(2) 0.2868(13) 0.146(13) Uani 1 1 d D U . . .
H2A H 0.122789 0.059522 0.276321 0.218 Uiso 1 1 calc R U . . .
H2B H 0.204598 0.007448 0.301682 0.218 Uiso 1 1 calc R U . . .
H2C H 0.217458 0.128525 0.317391 0.218 Uiso 1 1 calc R U . . .
N2 N 0.008(3) 0.694(2) 0.6486(13) 0.174(13) Uani 1 1 d D U . . .
H2D H -0.043803 0.636875 0.642919 0.209 Uiso 1 1 calc R U . . .
H2E H 0.039801 0.693670 0.613778 0.209 Uiso 1 1 calc R U . . .
C3 C -0.040(3) 0.778(3) 0.6534(17) 0.206(18) Uani 1 1 d D U . . .
H3A H -0.084420 0.769314 0.618246 0.310 Uiso 1 1 calc R U . . .
H3B H -0.080369 0.778946 0.688658 0.310 Uiso 1 1 calc R U . . .
H3C H 0.011990 0.841690 0.656465 0.310 Uiso 1 1 calc R U . . .
C4 C 0.077(3) 0.672(3) 0.6873(18) 0.193(17) Uani 1 1 d D U . . .
H4A H 0.095323 0.608206 0.670622 0.290 Uiso 1 1 calc R U . . .
H4B H 0.138431 0.728016 0.693151 0.290 Uiso 1 1 calc R U . . .
H4C H 0.046072 0.665273 0.725344 0.290 Uiso 1 1 calc R U . . .
N3 N 0.706(2) 0.907(3) 0.2147(13) 0.197(15) Uani 1 1 d D U . . .
H3D H 0.736902 0.919655 0.180849 0.236 Uiso 1 1 calc R U . . .
H3E H 0.685272 0.837695 0.210940 0.236 Uiso 1 1 calc R U . . .
C5 C 0.615(2) 0.942(3) 0.2132(16) 0.184(16) Uani 1 1 d D U . . .
H5A H 0.574370 0.908854 0.176866 0.276 Uiso 1 1 calc R U . . .
H5B H 0.575036 0.926239 0.247500 0.276 Uiso 1 1 calc R U . . .
H5C H 0.631936 1.016564 0.214337 0.276 Uiso 1 1 calc R U . . .
C6 C 0.785(2) 0.937(3) 0.2604(14) 0.178(16) Uani 1 1 d D U . . .
H6A H 0.838384 0.900567 0.249851 0.267 Uiso 1 1 calc DR U . . .
H6B H 0.813638 1.010909 0.264603 0.267 Uiso 1 1 calc R U . . .
H6C H 0.756738 0.920584 0.297765 0.267 Uiso 1 1 calc R U . . .
N4 N -0.3338(19) 0.3620(18) 0.1809(11) 0.114(9) Uani 1 1 d D U . . .
H4D H -0.301071 0.338728 0.149034 0.137 Uiso 1 1 calc R U . . .
H4E H -0.321871 0.430831 0.183079 0.137 Uiso 1 1 calc R U . . .
C7 C -0.282(2) 0.345(3) 0.2321(14) 0.165(14) Uani 1 1 d D U . . .
H7A H -0.209560 0.379329 0.232379 0.247 Uiso 1 1 calc R U . . .
H7B H -0.311556 0.372872 0.267984 0.247 Uiso 1 1 calc R U . . .
H7C H -0.288675 0.271556 0.230533 0.247 Uiso 1 1 calc R U . . .
C8 C -0.442(2) 0.322(3) 0.1664(14) 0.182(16) Uani 1 1 d D U . . .
H8A H -0.459475 0.343632 0.129771 0.273 Uiso 1 1 calc R U . . .
H8B H -0.457971 0.247314 0.161099 0.273 Uiso 1 1 calc R U . . .
H8C H -0.480852 0.348629 0.198550 0.273 Uiso 1 1 calc R U . . .
N5 N 0.957(3) 0.967(4) 0.4982(8) 0.117(15) Uani 0.5 1 d D U P . .
C9 C 1.005(2) 1.004(2) 0.5560(4) 0.092(9) Uani 1 1 d D U . . .
N6 N 0.463(2) 0.032(2) 0.0022(12) 0.045(8) Uani 0.5 1 d D U P . .
C10 C 0.4965(18) 0.0124(18) 0.0567(10) 0.066(7) Uani 1 1 d D U . . .
N8 N 0.104(4) 0.308(4) 0.681(3) 0.161(16) Uani 0.5 1 d D U P C 1
H8D H 0.103231 0.342227 0.649868 0.193 Uiso 0.5 1 calc R U P C 1
H8E H 0.170435 0.314512 0.690966 0.193 Uiso 0.5 1 calc R U P C 1
C13 C 0.059(5) 0.362(5) 0.730(3) 0.137(19) Uani 0.5 1 d D U P C 1
H13A H 0.097525 0.433073 0.739481 0.206 Uiso 0.5 1 calc R U P C 1
H13B H -0.011675 0.359112 0.720023 0.206 Uiso 0.5 1 calc R U P C 1
H13C H 0.062071 0.328700 0.765120 0.206 Uiso 0.5 1 calc R U P C 1
C14 C 0.062(4) 0.199(4) 0.658(2) 0.15(2) Uani 0.5 1 d D U P C 1
H14A H 0.101491 0.177064 0.624530 0.228 Uiso 0.5 1 calc R U P C 1
H14B H 0.064776 0.159098 0.688922 0.228 Uiso 0.5 1 calc R U P C 1
H14C H -0.008969 0.189510 0.643825 0.228 Uiso 0.5 1 calc R U P C 1
N8B N -0.024(4) 0.363(4) 0.710(3) 0.153(17) Uani 0.5 1 d D U P D 2
H8H H -0.024798 0.362515 0.669915 0.184 Uiso 0.5 1 calc R U P D 2
H8J H 0.027578 0.416260 0.725472 0.184 Uiso 0.5 1 calc R U P D 2
C13B C -0.118(4) 0.390(4) 0.730(3) 0.127(18) Uani 0.5 1 d D U P D 2
H13D H -0.121217 0.454998 0.718857 0.190 Uiso 0.5 1 calc R U P D 2
H13E H -0.176011 0.336202 0.712050 0.190 Uiso 0.5 1 calc R U P D 2
H13F H -0.118387 0.395333 0.773175 0.190 Uiso 0.5 1 calc R U P D 2
C14B C 0.006(4) 0.272(4) 0.718(3) 0.117(17) Uani 0.5 1 d D U P D 2
H14D H 0.071962 0.271292 0.700523 0.176 Uiso 0.5 1 calc R U P D 2
H14E H 0.012755 0.270932 0.760671 0.176 Uiso 0.5 1 calc R U P D 2
H14F H -0.044869 0.211800 0.699547 0.176 Uiso 0.5 1 calc R U P D 2
O4W O 0.1954(14) 0.5131(15) 0.5834(10) 0.052(7) Uani 0.65(2) 1 d . U P E 1
O4B O 0.232(3) 0.445(3) 0.678(2) 0.066(13) Uani 0.35(2) 1 d . U P E 2
Na4 Na 0.3817(14) 0.4913(15) 0.0394(9) 0.078(5) Uani 0.5 1 d . U P F 1
Na5 Na 0.3238(16) 0.6179(16) 0.1864(10) 0.090(5) Uani 0.5 1 d . U P F 1
O1W O 0.227(4) 0.504(3) 0.079(2) 0.072(6) Uani 0.5 1 d . U P F 1
O9W O 0.408(3) 0.753(3) 0.1489(15) 0.086(8) Uani 0.5 1 d . U P F 1
N7 N 0.224(4) 0.559(3) 0.097(2) 0.079(7) Uani 0.5 1 d D U P G 2
C11 C 0.227(5) 0.464(4) 0.062(2) 0.064(10) Uani 0.5 1 d D U P G 2
C12 C 0.165(4) 0.576(4) 0.148(2) 0.089(7) Uani 0.5 1 d D U P G 2

loop_
_atom_site_aniso_label
_atom_site_aniso_U_11
_atom_site_aniso_U_22
_atom_site_aniso_U_33
_atom_site_aniso_U_23
_atom_site_aniso_U_13
_atom_site_aniso_U_12
Mo1 0.0268(10) 0.0239(9) 0.0263(9) 0.0067(7) 0.0078(7) 0.0065(7)
Mo2 0.0223(9) 0.0221(9) 0.0277(9) 0.0073(7) 0.0046(7) 0.0041(7)
Mo3 0.0300(10) 0.0248(9) 0.0228(9) 0.0076(7) 0.0072(7) 0.0067(7)
Mo4 0.0276(10) 0.0284(10) 0.0305(10) 0.0085(8) 0.0096(8) 0.0067(8)
Mo5 0.0280(10) 0.0258(9) 0.0306(10) 0.0089(8) 0.0018(8) 0.0069(8)
Mo6 0.0313(10) 0.0249(9) 0.0258(9) 0.0071(7) 0.0048(8) 0.0075(8)
Mo7 0.0285(10) 0.0312(10) 0.0189(9) 0.0073(7) 0.0034(7) 0.0079(8)
Mo8 0.0241(9) 0.0286(9) 0.0250(9) 0.0060(7) 0.0055(7) 0.0050(7)
Mo9 0.0295(10) 0.0378(10) 0.0256(10) 0.0102(8) -0.0023(8) 0.0132(8)
Mo10 0.0352(10) 0.0287(9) 0.0193(9) 0.0095(7) 0.0036(8) 0.0107(8)
Mo11 0.0264(10) 0.0244(9) 0.0302(10) 0.0063(8) 0.0071(8) 0.0064(7)
Mo12 0.0239(9) 0.0283(9) 0.0263(9) 0.0020(7) -0.0005(7) 0.0060(7)
Cu1 0.076(7) 0.083(7) 0.100(8) 0.026(6) 0.004(6) 0.020(6)
Cu2 0.083(7) 0.082(7) 0.068(6) 0.013(5) 0.006(5) 0.019(6)
Na6 0.076(7) 0.083(7) 0.100(8) 0.026(6) 0.004(6) 0.020(6)
Na7 0.083(7) 0.082(7) 0.068(6) 0.013(5) 0.006(5) 0.019(6)
P1 0.022(3) 0.019(2) 0.018(3) 0.003(2) 0.006(2) 0.005(2)
P2 0.033(3) 0.021(3) 0.024(3) 0.007(2) 0.005(2) 0.006(2)
P3 0.030(3) 0.033(3) 0.047(4) 0.004(3) 0.009(3) 0.002(2)
P4 0.042(3) 0.030(3) 0.025(3) 0.005(2) 0.010(2) 0.013(2)
P5 0.024(3) 0.024(3) 0.021(3) 0.006(2) 0.004(2) 0.006(2)
P6 0.050(4) 0.041(4) 0.049(4) -0.003(3) -0.014(3) 0.024(3)
P7 0.048(4) 0.023(3) 0.030(3) 0.008(2) 0.016(3) 0.005(3)
P8 0.038(3) 0.029(3) 0.028(3) 0.002(2) -0.002(2) 0.010(2)
O1 0.031(7) 0.026(7) 0.018(7) 0.005(5) 0.008(5) 0.013(6)
O2 0.031(7) 0.025(7) 0.021(7) 0.014(5) 0.003(6) 0.009(6)
O3 0.018(6) 0.039(7) 0.019(6) 0.010(6) 0.003(5) 0.012(6)
O4 0.033(8) 0.022(7) 0.039(8) 0.012(6) 0.002(6) 0.003(6)
O5 0.026(7) 0.008(6) 0.040(8) 0.001(5) 0.001(6) 0.004(5)
O6 0.039(8) 0.010(6) 0.023(7) 0.004(5) 0.003(6) 0.001(5)
O7 0.029(7) 0.046(8) 0.020(7) 0.011(6) 0.008(6) 0.019(6)
O8 0.037(8) 0.045(8) 0.035(8) 0.006(7) 0.010(6) 0.013(7)
O9 0.032(6) 0.032(6) 0.024(6) 0.010(5) 0.015(5) -0.008(5)
O10 0.029(7) 0.029(7) 0.024(7) 0.009(6) 0.005(6) 0.009(6)
O11 0.035(8) 0.036(8) 0.043(8) 0.020(7) 0.010(6) -0.002(6)
O12 0.028(8) 0.033(8) 0.040(8) 0.003(6) 0.004(6) -0.005(6)
O13 0.032(7) 0.023(7) 0.033(7) 0.016(6) 0.008(6) -0.002(6)
O14 0.049(9) 0.047(8) 0.021(7) 0.017(6) 0.016(6) 0.010(7)
O15 0.042(8) 0.037(8) 0.025(7) 0.017(6) 0.017(6) 0.016(6)
O16 0.047(7) 0.032(6) 0.011(5) 0.004(5) 0.000(5) 0.010(5)
O17 0.016(7) 0.030(7) 0.036(8) 0.006(6) -0.004(6) 0.004(5)
O18 0.031(8) 0.049(9) 0.035(8) 0.006(7) -0.001(6) -0.015(7)
O19 0.022(7) 0.041(8) 0.055(9) 0.007(7) 0.022(7) 0.007(6)
O20 0.032(7) 0.023(7) 0.023(7) 0.009(5) 0.012(6) 0.009(6)
O21 0.032(7) 0.024(7) 0.030(7) -0.006(6) -0.001(6) 0.013(6)
O22 0.032(8) 0.066(10) 0.030(8) 0.015(7) 0.010(6) -0.002(7)
O23 0.051(9) 0.053(9) 0.046(9) 0.021(7) -0.012(7) 0.027(7)
O24 0.031(7) 0.034(7) 0.026(7) -0.001(6) 0.000(6) 0.016(6)
O25 0.047(9) 0.045(8) 0.031(8) 0.024(6) 0.002(6) 0.017(7)
O26 0.038(8) 0.034(7) 0.025(7) 0.002(6) -0.002(6) 0.014(6)
O27 0.038(8) 0.038(8) 0.026(7) 0.012(6) -0.004(6) 0.002(6)
O28 0.017(7) 0.066(10) 0.074(11) 0.017(8) 0.009(7) 0.013(7)
O29 0.058(10) 0.039(9) 0.061(10) -0.002(8) 0.005(8) -0.012(7)
O30 0.046(8) 0.030(7) 0.036(8) 0.007(6) 0.016(6) 0.018(6)
O31 0.057(9) 0.031(7) 0.037(8) 0.019(6) 0.028(7) 0.003(6)
O32 0.026(6) 0.024(6) 0.016(5) 0.010(5) 0.012(5) 0.001(5)
O33 0.008(5) 0.029(6) 0.031(6) 0.008(5) 0.003(5) -0.002(5)
O34 0.032(7) 0.014(6) 0.011(6) 0.004(5) 0.001(5) 0.005(5)
O35 0.060(9) 0.016(7) 0.027(7) 0.010(6) 0.016(7) 0.004(6)
O36 0.022(7) 0.018(6) 0.021(7) 0.003(5) -0.006(5) -0.002(5)
O37 0.028(7) 0.038(7) 0.028(7) 0.014(6) 0.018(6) 0.017(6)
O38 0.024(7) 0.032(7) 0.032(7) 0.006(6) 0.004(6) 0.009(6)
O39 0.024(7) 0.037(8) 0.024(7) -0.005(6) -0.001(6) 0.007(6)
O40 0.044(7) 0.036(6) 0.023(6) 0.020(5) 0.010(5) 0.004(5)
O41 0.022(7) 0.030(7) 0.031(7) 0.009(6) -0.007(6) 0.004(6)
O42 0.034(5) 0.033(5) 0.032(5) -0.003(4) 0.003(4) 0.018(4)
O43 0.021(7) 0.061(9) 0.040(8) 0.020(7) 0.013(6) -0.003(6)
O44 0.034(8) 0.039(8) 0.034(8) 0.016(6) 0.016(6) 0.024(6)
O45 0.024(7) 0.032(7) 0.014(6) 0.008(5) -0.003(5) 0.012(6)
O46 0.042(5) 0.050(5) 0.041(5) 0.007(4) -0.003(4) 0.023(4)
O47 0.031(8) 0.043(8) 0.042(8) 0.009(7) -0.003(6) -0.003(6)
O48 0.055(9) 0.038(8) 0.024(7) 0.009(6) 0.003(7) 0.006(7)
O49 0.024(7) 0.024(7) 0.020(7) -0.004(5) 0.005(5) -0.002(5)
O50 0.046(8) 0.040(8) 0.016(7) 0.000(6) -0.009(6) 0.015(6)
O51 0.019(7) 0.030(7) 0.022(7) 0.008(6) -0.001(5) 0.001(5)
O52 0.021(7) 0.019(7) 0.037(8) 0.007(6) 0.003(6) 0.002(5)
O53 0.038(8) 0.037(8) 0.038(8) 0.020(6) 0.013(6) 0.016(6)
O54 0.030(7) 0.041(8) 0.025(7) 0.016(6) -0.002(6) 0.009(6)
O55 0.026(8) 0.052(9) 0.034(8) -0.002(7) -0.007(6) -0.002(6)
O56 0.047(9) 0.034(8) 0.032(8) 0.003(6) -0.010(7) 0.011(7)
O57 0.022(9) 0.168(18) 0.072(12) 0.027(12) 0.004(8) 0.037(10)
O58 0.105(7) 0.096(7) 0.099(7) 0.018(5) -0.006(5) 0.029(5)
O59 0.061(10) 0.027(8) 0.064(10) 0.008(7) 0.010(8) 0.019(7)
O60 0.046(9) 0.046(8) 0.047(9) 0.029(7) 0.030(7) 0.005(7)
O61 0.069(10) 0.020(7) 0.043(9) 0.005(6) 0.003(7) 0.004(7)
O62 0.058(10) 0.032(8) 0.066(10) 0.018(7) -0.029(8) 0.008(7)
Na1 0.076(7) 0.043(5) 0.082(7) -0.005(5) -0.009(6) 0.018(5)
Na2 0.062(6) 0.063(6) 0.122(9) 0.059(6) 0.002(6) 0.007(5)
Na3 0.113(8) 0.062(6) 0.047(5) 0.027(5) 0.032(5) 0.057(6)
O2W 0.121(13) 0.137(14) 0.177(15) 0.061(12) 0.059(12) 0.060(11)
O3W 0.176(15) 0.102(13) 0.136(14) 0.014(11) -0.023(12) 0.045(12)
O5W 0.154(11) 0.167(11) 0.184(11) 0.042(8) -0.001(8) 0.037(8)
O6W 0.158(15) 0.115(13) 0.189(16) 0.000(12) 0.078(13) 0.038(12)
O7W 0.190(12) 0.199(12) 0.183(12) 0.035(9) 0.003(9) 0.024(9)
O8W 0.227(17) 0.163(16) 0.171(16) 0.037(14) -0.038(14) 0.031(14)
N1 0.141(17) 0.092(14) 0.122(16) 0.006(13) -0.013(14) 0.047(13)
C1 0.11(2) 0.13(2) 0.13(2) -0.025(18) -0.060(19) 0.056(19)
C2 0.19(3) 0.12(2) 0.11(2) 0.06(2) -0.01(2) -0.02(2)
N2 0.18(2) 0.166(19) 0.18(2) 0.051(16) 0.007(16) 0.026(15)
C3 0.22(3) 0.20(3) 0.18(3) -0.01(3) 0.05(3) 0.05(3)
C4 0.20(3) 0.20(3) 0.17(3) 0.02(2) 0.01(3) 0.04(2)
N3 0.20(2) 0.20(2) 0.18(2) 0.051(16) 0.041(17) 0.013(16)
C5 0.21(3) 0.19(3) 0.19(3) 0.06(2) 0.07(2) 0.09(2)
C6 0.19(3) 0.18(3) 0.10(2) 0.00(2) 0.05(2) -0.08(2)
N4 0.131(16) 0.095(14) 0.117(16) -0.002(13) 0.006(14) 0.040(13)
C7 0.22(3) 0.16(3) 0.14(3) 0.02(2) 0.02(2) 0.09(2)
C8 0.15(3) 0.17(3) 0.16(3) -0.08(2) 0.06(2) -0.01(2)
N5 0.11(2) 0.12(2) 0.12(2) 0.023(17) 0.012(17) 0.012(16)
C9 0.079(14) 0.091(15) 0.089(15) -0.006(13) -0.008(13) 0.003(12)
N6 0.039(15) 0.050(15) 0.043(15) 0.010(13) -0.014(13) 0.004(12)
C10 0.057(12) 0.071(13) 0.069(13) 0.006(11) 0.002(11) 0.021(10)
N8 0.16(2) 0.16(2) 0.16(2) 0.009(16) -0.026(16) 0.051(16)
C13 0.14(3) 0.16(3) 0.12(3) 0.03(3) -0.01(2) 0.04(2)
C14 0.16(3) 0.13(3) 0.16(3) 0.04(3) 0.00(3) 0.01(3)
N8B 0.15(2) 0.17(2) 0.14(2) 0.003(16) -0.012(16) 0.042(16)
C13B 0.13(3) 0.14(3) 0.10(3) 0.05(2) 0.00(3) 0.00(2)
C14B 0.16(3) 0.11(3) 0.08(2) 0.07(2) -0.02(2) -0.01(2)
O4W 0.019(11) 0.048(14) 0.099(18) 0.024(12) 0.003(11) 0.016(10)
O4B 0.04(2) 0.08(3) 0.09(3) 0.01(2) 0.01(2) 0.04(2)
Na4 0.067(9) 0.085(10) 0.088(11) 0.030(9) -0.006(9) 0.016(9)
Na5 0.079(9) 0.091(10) 0.098(10) 0.023(9) -0.012(9) 0.009(9)
O1W 0.065(10) 0.078(12) 0.079(12) 0.034(11) -0.002(10) 0.014(11)
O9W 0.093(17) 0.095(17) 0.078(17) 0.017(15) -0.035(15) 0.037(15)
N7 0.072(10) 0.083(11) 0.084(11) 0.028(10) 0.002(9) 0.010(10)
C11 0.058(16) 0.070(17) 0.074(17) 0.036(15) -0.003(15) 0.019(15)
C12 0.084(11) 0.093(12) 0.091(12) 0.020(11) -0.005(10) 0.018(11)

loop_
_atom_type_symbol
_atom_type_description
_atom_type_scat_dispersion_real
_atom_type_scat_dispersion_imag
_atom_type_scat_source
C C 0.0033 0.0016 'International Tables Vol C Tables 4.2.6.8 and 6.1.1.4'
H H 0.0000 0.0000 'International Tables Vol C Tables 4.2.6.8 and 6.1.1.4'
N N 0.0061 0.0033 'International Tables Vol C Tables 4.2.6.8 and 6.1.1.4'
O O 0.0106 0.0060 'International Tables Vol C Tables 4.2.6.8 and 6.1.1.4'
Na Na 0.0362 0.0249 'International Tables Vol C Tables 4.2.6.8 and 6.1.1.4'
P P 0.1023 0.0942 'International Tables Vol C Tables 4.2.6.8 and 6.1.1.4'
Cu Cu 0.3201 1.2651 'International Tables Vol C Tables 4.2.6.8 and 6.1.1.4'
Mo Mo -1.6832 0.6857 'International Tables Vol C Tables 4.2.6.8 and 6.1.1.4'

loop_
_geom_angle_atom_site_label_1
_geom_angle_atom_site_label_2
_geom_angle_atom_site_label_3
_geom_angle
_geom_angle_site_symmetry_1
_geom_angle_site_symmetry_3
O9 Mo1 O6 102.3(5) . .
O9 Mo1 O5 105.7(5) . .
O6 Mo1 O5 95.2(4) . .
O9 Mo1 O8 94.2(5) . .
O6 Mo1 O8 162.2(5) . .
O5 Mo1 O8 86.7(5) . .
O9 Mo1 O7 98.3(5) . .
O6 Mo1 O7 85.8(4) . .
O5 Mo1 O7 155.1(4) . .
O8 Mo1 O7 85.2(5) . .
O9 Mo1 O1 167.9(5) . .
O6 Mo1 O1 82.9(4) . .
O5 Mo1 O1 84.4(4) . .
O8 Mo1 O1 79.6(4) . .
O7 Mo1 O1 71.0(4) . .
O9 Mo1 Mo2 102.2(4) . .
O6 Mo1 Mo2 48.6(3) . .
O5 Mo1 Mo2 47.8(3) . .
O8 Mo1 Mo2 134.2(3) . .
O7 Mo1 Mo2 132.8(3) . .
O1 Mo1 Mo2 89.5(3) . .
O12 Mo2 O5 105.4(5) . .
O12 Mo2 O6 103.4(5) . .
O5 Mo2 O6 95.1(4) . .
O12 Mo2 O11 91.0(5) . .
O5 Mo2 O11 87.4(5) . .
O6 Mo2 O11 164.1(5) . .
O12 Mo2 O10 99.2(5) . .
O5 Mo2 O10 153.9(4) . .
O6 Mo2 O10 87.3(4) . .
O11 Mo2 O10 83.7(4) . .
O12 Mo2 O2 168.8(5) . .
O5 Mo2 O2 82.2(4) . .
O6 Mo2 O2 83.7(4) . .
O11 Mo2 O2 81.1(4) . .
O10 Mo2 O2 72.3(4) . .
O12 Mo2 Mo1 102.8(4) . .
O5 Mo2 Mo1 48.3(3) . .
O6 Mo2 Mo1 48.0(3) . .
O11 Mo2 Mo1 135.6(3) . .
O10 Mo2 Mo1 133.6(3) . .
O2 Mo2 Mo1 88.4(3) . .
O16 Mo3 O14 105.8(5) . .
O16 Mo3 O13 102.5(5) . .
O14 Mo3 O13 94.6(5) . .
O16 Mo3 O15 94.3(5) . .
O14 Mo3 O15 86.6(5) . .
O13 Mo3 O15 162.1(4) . .
O16 Mo3 O10 98.6(5) . .
O14 Mo3 O10 155.0(4) . .
O13 Mo3 O10 85.3(4) . .
O15 Mo3 O10 86.1(4) . .
O16 Mo3 O2 168.9(5) . .
O14 Mo3 O2 83.2(4) . .
O13 Mo3 O2 83.0(4) . .
O15 Mo3 O2 79.4(4) . .
O10 Mo3 O2 72.0(4) . .
O16 Mo3 Mo4 102.2(4) . .
O14 Mo3 Mo4 47.8(3) . .
O13 Mo3 Mo4 48.1(3) . .
O15 Mo3 Mo4 134.1(3) . .
O10 Mo3 Mo4 131.9(3) . .
O2 Mo3 Mo4 88.7(3) . .
O19 Mo4 O14 106.6(5) . .
O19 Mo4 O13 102.0(5) . .
O14 Mo4 O13 95.6(5) . .
O19 Mo4 O18 93.0(5) . .
O14 Mo4 O18 86.1(5) . .
O13 Mo4 O18 163.7(5) . .
O19 Mo4 O17 97.6(5) . .
O14 Mo4 O17 154.7(5) . .
O13 Mo4 O17 86.0(4) . .
O18 Mo4 O17 85.7(4) . .
O19 Mo4 O3 168.6(5) . .
O14 Mo4 O3 82.4(4) . .
O13 Mo4 O3 83.7(4) . .
O18 Mo4 O3 80.4(4) . .
O17 Mo4 O3 72.7(4) . .
O19 Mo4 Mo3 102.5(4) . .
O14 Mo4 Mo3 48.2(4) . .
O13 Mo4 Mo3 48.6(3) . .
O18 Mo4 Mo3 134.2(4) . .
O17 Mo4 Mo3 133.1(3) . .
O3 Mo4 Mo3 88.7(3) . .
O23 Mo5 O20 103.6(6) . .
O23 Mo5 O21 106.4(6) . .
O20 Mo5 O21 94.5(4) . .
O23 Mo5 O22 91.8(6) . .
O20 Mo5 O22 163.3(5) . .
O21 Mo5 O22 86.8(5) . .
O23 Mo5 O17 98.0(5) . .
O20 Mo5 O17 86.5(4) . .
O21 Mo5 O17 154.5(4) . .
O22 Mo5 O17 85.2(4) . .
O23 Mo5 O3 167.9(5) . .
O20 Mo5 O3 83.9(4) . .
O21 Mo5 O3 82.0(4) . .
O22 Mo5 O3 79.8(4) . .
O17 Mo5 O3 72.7(4) . .
O23 Mo5 Mo6 103.2(5) . .
O20 Mo5 Mo6 47.8(3) . .
O21 Mo5 Mo6 48.1(3) . .
O22 Mo5 Mo6 134.8(4) . .
O17 Mo5 Mo6 132.9(3) . .
O3 Mo5 Mo6 88.9(3) . .
O25 Mo6 O20 102.9(5) . .
O25 Mo6 O21 106.7(5) . .
O20 Mo6 O21 95.4(4) . .
O25 Mo6 O24 95.5(5) . .
O20 Mo6 O24 161.2(4) . .
O21 Mo6 O24 82.8(4) . .
O25 Mo6 O7 98.4(5) . .
O20 Mo6 O7 86.9(4) . .
O21 Mo6 O7 153.5(4) . .
O24 Mo6 O7 86.6(4) . .
O25 Mo6 O1 167.4(5) . .
O20 Mo6 O1 83.0(4) . .
O21 Mo6 O1 83.5(4) . .
O24 Mo6 O1 78.2(4) . .
O7 Mo6 O1 70.6(4) . .
O25 Mo6 Mo5 102.9(4) . .
O20 Mo6 Mo5 48.2(3) . .
O21 Mo6 Mo5 48.6(3) . .
O24 Mo6 Mo5 131.1(3) . .
O7 Mo6 Mo5 133.4(3) . .
O1 Mo6 Mo5 89.4(3) . .
O25 Mo6 Na1 118.6(5) . .
O20 Mo6 Na1 121.3(3) . .
O21 Mo6 Na1 36.2(3) . .
O24 Mo6 Na1 49.9(3) . .
O7 Mo6 Na1 122.4(3) . .
O1 Mo6 Na1 65.6(3) . .
Mo5 Mo6 Na1 81.76(16) . .
O40 Mo7 O37 105.7(5) . .
O40 Mo7 O36 102.0(5) . .
O37 Mo7 O36 95.2(5) . .
O40 Mo7 O39 95.3(5) . .
O37 Mo7 O39 85.7(5) . .
O36 Mo7 O39 161.7(4) . .
O40 Mo7 O38 98.2(5) . .
O37 Mo7 O38 155.0(4) . .
O36 Mo7 O38 86.9(4) . .
O39 Mo7 O38 84.8(4) . .
O40 Mo7 O32 168.7(5) . .
O37 Mo7 O32 83.8(4) . .
O36 Mo7 O32 82.8(4) . .
O39 Mo7 O32 79.1(4) . .
O38 Mo7 O32 71.6(4) . .
O40 Mo7 Mo8 102.1(4) . .
O37 Mo7 Mo8 48.6(3) . .
O36 Mo7 Mo8 47.7(3) . .
O39 Mo7 Mo8 133.9(3) . .
O38 Mo7 Mo8 133.1(3) . .
O32 Mo7 Mo8 88.8(3) . .
O43 Mo8 O36 103.0(5) . .
O43 Mo8 O37 105.4(5) . .
O36 Mo8 O37 95.5(4) . .
O43 Mo8 O42 92.2(5) . .
O36 Mo8 O42 163.5(4) . .
O37 Mo8 O42 86.3(4) . .
O43 Mo8 O41 97.3(5) . .
O36 Mo8 O41 85.5(4) . .
O37 Mo8 O41 156.4(4) . .
O42 Mo8 O41 86.3(4) . .
O43 Mo8 O33 167.5(5) . .
O36 Mo8 O33 82.6(4) . .
O37 Mo8 O33 84.9(4) . .
O42 Mo8 O33 81.3(4) . .
O41 Mo8 O33 71.8(4) . .
O43 Mo8 Mo7 102.7(4) . .
O36 Mo8 Mo7 48.8(3) . .
O37 Mo8 Mo7 47.9(3) . .
O42 Mo8 Mo7 134.1(3) . .
O41 Mo8 Mo7 133.0(3) . .
O33 Mo8 Mo7 89.4(3) . .
O47 Mo9 O44 105.8(5) . .
O47 Mo9 O45 102.0(5) . .
O44 Mo9 O45 95.0(4) . .
O47 Mo9 O46 92.9(5) . .
O44 Mo9 O46 87.3(5) . .
O45 Mo9 O46 163.6(5) . .
O47 Mo9 O41 99.0(5) . .
O44 Mo9 O41 154.4(5) . .
O45 Mo9 O41 85.7(4) . .
O46 Mo9 O41 85.2(5) . .
O47 Mo9 O33 169.7(5) . .
O44 Mo9 O33 82.2(4) . .
O45 Mo9 O33 83.4(4) . .
O46 Mo9 O33 80.8(4) . .
O41 Mo9 O33 72.5(4) . .
O47 Mo9 Mo10 101.2(4) . .
O44 Mo9 Mo10 48.3(3) . .
O45 Mo9 Mo10 48.2(3) . .
O46 Mo9 Mo10 135.5(4) . .
O41 Mo9 Mo10 132.5(3) . .
O33 Mo9 Mo10 88.9(3) . .
O50 Mo10 O45 102.3(5) . .
O50 Mo10 O44 105.9(5) . .
O45 Mo10 O44 95.2(4) . .
O50 Mo10 O49 99.7(5) . .
O45 Mo10 O49 86.4(4) . .
O44 Mo10 O49 153.3(5) . .
O50 Mo10 O48 93.2(5) . .
O45 Mo10 O48 162.9(5) . .
O44 Mo10 O48 87.4(5) . .
O49 Mo10 O48 83.8(4) . .
O50 Mo10 O34 169.8(5) . .
O45 Mo10 O34 82.9(4) . .
O44 Mo10 O34 82.1(4) . .
O49 Mo10 O34 71.7(4) . .
O48 Mo10 O34 80.7(4) . .
O50 Mo10 Mo9 101.5(4) . .
O45 Mo10 Mo9 48.5(3) . .
O44 Mo10 Mo9 48.1(3) . .
O49 Mo10 Mo9 133.2(3) . .
O48 Mo10 Mo9 135.4(3) . .
O34 Mo10 Mo9 88.5(3) . .
O54 Mo11 O52 106.2(5) . .
O54 Mo11 O51 103.6(5) . .
O52 Mo11 O51 95.7(4) . .
O54 Mo11 O53 91.5(5) . .
O52 Mo11 O53 85.4(5) . .
O51 Mo11 O53 163.8(4) . .
O54 Mo11 O49 97.7(5) . .
O52 Mo11 O49 154.5(4) . .
O51 Mo11 O49 87.0(4) . .
O53 Mo11 O49 85.2(4) . .
O54 Mo11 O34 166.9(5) . .
O52 Mo11 O34 84.0(4) . .
O51 Mo11 O34 83.2(4) . .
O53 Mo11 O34 80.9(4) . .
O49 Mo11 O34 71.1(4) . .
O54 Mo11 Mo12 103.0(4) . .
O52 Mo11 Mo12 48.8(3) . .
O51 Mo11 Mo12 48.3(3) . .
O53 Mo11 Mo12 134.1(3) . .
O49 Mo11 Mo12 133.9(3) . .
O34 Mo11 Mo12 89.8(3) . .
O56 Mo12 O51 102.2(5) . .
O56 Mo12 O52 105.2(5) . .
O51 Mo12 O52 95.2(4) . .
O56 Mo12 O55 95.6(5) . .
O51 Mo12 O55 161.2(5) . .
O52 Mo12 O55 85.6(5) . .
O56 Mo12 O38 100.3(5) . .
O51 Mo12 O38 85.5(4) . .
O52 Mo12 O38 153.7(4) . .
O55 Mo12 O38 85.6(4) . .
O56 Mo12 O32 170.2(5) . .
O51 Mo12 O32 82.9(4) . .
O52 Mo12 O32 82.4(4) . .
O55 Mo12 O32 78.6(4) . .
O38 Mo12 O32 71.6(4) . .
O56 Mo12 Mo11 101.2(4) . .
O51 Mo12 Mo11 48.6(3) . .
O52 Mo12 Mo11 48.0(3) . .
O55 Mo12 Mo11 133.3(4) . .
O38 Mo12 Mo11 132.4(3) . .
O32 Mo12 Mo11 88.5(3) . .
O6 Cu1 O6 180.0 . 2_676
O6 Cu1 O20 97.1(4) . .
O6 Cu1 O20 82.9(4) 2_676 .
O6 Cu1 O20 82.9(4) . 2_676
O6 Cu1 O20 97.1(4) 2_676 2_676
O20 Cu1 O20 180.0(4) . 2_676
O6 Cu1 O13 81.9(4) . 2_676
O6 Cu1 O13 98.1(4) 2_676 2_676
O20 Cu1 O13 84.5(4) . 2_676
O20 Cu1 O13 95.5(4) 2_676 2_676
O6 Cu1 O13 98.1(4) . .
O6 Cu1 O13 81.9(4) 2_676 .
O20 Cu1 O13 95.5(4) . .
O20 Cu1 O13 84.5(4) 2_676 .
O13 Cu1 O13 180.0 2_676 .
O51 Cu2 O51 180.0 . 2
O51 Cu2 O45 81.5(4) . 2
O51 Cu2 O45 98.5(4) 2 2
O51 Cu2 O45 98.5(4) . .
O51 Cu2 O45 81.5(4) 2 .
O45 Cu2 O45 180.0 2 .
O51 Cu2 O36 96.5(4) . .
O51 Cu2 O36 83.5(4) 2 .
O45 Cu2 O36 83.4(4) 2 .
O45 Cu2 O36 96.6(4) . .
O51 Cu2 O36 83.5(4) . 2
O51 Cu2 O36 96.5(4) 2 2
O45 Cu2 O36 96.6(4) 2 2
O45 Cu2 O36 83.4(4) . 2
O36 Cu2 O36 180.0(4) . 2
O6 Na6 O6 180.0 . 2_676
O6 Na6 O20 97.1(4) . .
O6 Na6 O20 82.9(4) 2_676 .
O6 Na6 O20 82.9(4) . 2_676
O6 Na6 O20 97.1(4) 2_676 2_676
O20 Na6 O20 180.0(4) . 2_676
O6 Na6 O13 81.9(4) . 2_676
O6 Na6 O13 98.1(4) 2_676 2_676
O20 Na6 O13 84.5(4) . 2_676
O20 Na6 O13 95.5(4) 2_676 2_676
O6 Na6 O13 98.1(4) . .
O6 Na6 O13 81.9(4) 2_676 .
O20 Na6 O13 95.5(4) . .
O20 Na6 O13 84.5(4) 2_676 .
O13 Na6 O13 180.0 2_676 .
O51 Na7 O51 180.0 . 2
O51 Na7 O45 81.5(4) . 2
O51 Na7 O45 98.5(4) 2 2
O51 Na7 O45 98.5(4) . .
O51 Na7 O45 81.5(4) 2 .
O45 Na7 O45 180.0 2 .
O51 Na7 O36 96.5(4) . .
O51 Na7 O36 83.5(4) 2 .
O45 Na7 O36 83.4(4) 2 .
O45 Na7 O36 96.6(4) . .
O51 Na7 O36 83.5(4) . 2
O51 Na7 O36 96.5(4) 2 2
O45 Na7 O36 96.6(4) 2 2
O45 Na7 O36 83.4(4) . 2
O36 Na7 O36 180.0(4) . 2
O4 P1 O3 111.3(7) . .
O4 P1 O2 113.1(6) . .
O3 P1 O2 108.0(6) . .
O4 P1 O1 109.0(6) . .
O3 P1 O1 108.3(6) . .
O2 P1 O1 107.0(6) . .
O4 P1 Na2 36.0(5) . .
O3 P1 Na2 103.4(5) . .
O2 P1 Na2 84.0(5) . .
O1 P1 Na2 140.8(5) . .
O15 P2 O26 111.1(7) . .
O15 P2 O11 111.1(7) . .
O26 P2 O11 111.1(7) . .
O15 P2 O27 108.0(7) . .
O26 P2 O27 106.6(6) . .
O11 P2 O27 108.7(7) . .
O18 P3 O22 112.4(7) . .
O18 P3 O28 108.0(8) . .
O22 P3 O28 108.1(8) . .
O18 P3 O29 111.8(8) . .
O22 P3 O29 108.7(8) . .
O28 P3 O29 107.5(8) . .
O24 P4 O8 112.2(7) . .
O24 P4 O31 111.2(7) . .
O8 P4 O31 113.1(7) . .
O24 P4 O30 107.5(7) . .
O8 P4 O30 106.7(7) . .
O31 P4 O30 105.7(7) . .
O35 P5 O33 111.0(7) . .
O35 P5 O34 111.8(6) . .
O33 P5 O34 106.6(6) . .
O35 P5 O32 112.3(7) . .
O33 P5 O32 107.7(6) . .
O34 P5 O32 107.2(6) . .
O35 P5 Na3 46.4(5) . 2_565
O33 P5 Na3 93.7(5) . 2_565
O34 P5 Na3 77.1(4) . 2_565
O32 P5 Na3 155.3(5) . 2_565
O46 P6 O58 113.2(10) . .
O46 P6 O57 108.7(8) . .
O58 P6 O57 102.5(10) . .
O46 P6 O42 113.9(7) . .
O58 P6 O42 108.3(9) . .
O57 P6 O42 109.5(8) . .
O59 P7 O48 111.2(8) . .
O59 P7 O53 114.3(8) . .
O48 P7 O53 109.9(7) . .
O59 P7 O60 105.6(7) . .
O48 P7 O60 106.3(7) . .
O53 P7 O60 109.1(7) . .
O59 P7 Na3 38.7(5) . 2_565
O48 P7 Na3 73.4(5) . 2_565
O53 P7 Na3 122.8(5) . 2_565
O60 P7 Na3 125.1(5) . 2_565
O61 P8 O39 113.4(7) . .
O61 P8 O55 111.5(7) . .
O39 P8 O55 109.5(6) . .
O61 P8 O62 108.8(7) . .
O39 P8 O62 106.6(7) . .
O55 P8 O62 106.8(8) . .
O61 P8 Na1 34.8(5) . .
O39 P8 Na1 117.8(5) . .
O55 P8 Na1 130.1(5) . .
O62 P8 Na1 74.8(5) . .
P1 O1 Mo1 126.2(6) . .
P1 O1 Mo6 125.3(6) . .
Mo1 O1 Mo6 104.0(4) . .
P1 O2 Mo2 126.6(6) . .
P1 O2 Mo3 126.1(6) . .
Mo2 O2 Mo3 101.2(4) . .
P1 O3 Mo5 125.7(6) . .
P1 O3 Mo4 126.7(6) . .
Mo5 O3 Mo4 100.8(4) . .
P1 O4 Na2 121.5(7) . .
P1 O4 Na1 102.5(6) . .
Na2 O4 Na1 130.7(5) . .
Mo2 O5 Mo1 83.9(4) . .
Mo2 O5 Na2 128.2(6) . 2_666
Mo1 O5 Na2 146.7(6) . 2_666
Mo1 O6 Mo2 83.4(4) . .
Mo1 O6 Na6 133.0(5) . .
Mo2 O6 Na6 130.7(5) . .
Mo1 O6 Cu1 133.0(5) . .
Mo2 O6 Cu1 130.7(5) . .
Mo1 O7 Mo6 113.1(5) . .
P4 O8 Mo1 134.9(7) . .
Mo2 O10 Mo3 113.1(5) . .
P2 O11 Mo2 134.6(7) . .
Mo4 O13 Mo3 83.3(4) . .
Mo4 O13 Na6 132.4(6) . .
Mo3 O13 Na6 130.7(5) . .
Mo4 O13 Cu1 132.4(6) . .
Mo3 O13 Cu1 130.7(5) . .
Mo4 O14 Mo3 84.0(5) . .
P2 O15 Mo3 135.6(7) . .
Mo4 O17 Mo5 112.4(5) . .
P3 O18 Mo4 136.5(7) . .
Mo6 O20 Mo5 84.0(4) . .
Mo6 O20 Na6 130.6(5) . .
Mo5 O20 Na6 132.1(5) . .
Mo6 O20 Cu1 130.6(5) . .
Mo5 O20 Cu1 132.1(5) . .
Mo6 O21 Mo5 83.3(4) . .
Mo6 O21 Na1 113.7(5) . .
Mo5 O21 Na1 147.9(6) . .
P3 O22 Mo5 137.8(8) . .
P4 O24 Mo6 132.6(7) . .
P4 O24 Na1 115.1(6) . .
Mo6 O24 Na1 93.3(4) . .
P4 O24 Na5 111.2(7) . .
Mo6 O24 Na5 109.9(6) . .
Na1 O24 Na5 81.2(5) . .
P2 O26 Na1 125.6(7) . 2_666
P2 O27 Na2 135.4(7) . .
P5 O32 Mo12 125.9(6) . .
P5 O32 Mo7 125.7(6) . .
Mo12 O32 Mo7 102.1(4) . .
P5 O33 Mo9 126.7(6) . .
P5 O33 Mo8 126.1(6) . .
Mo9 O33 Mo8 102.3(4) . .
P5 O34 Mo11 126.1(6) . .
P5 O34 Mo10 126.2(6) . .
Mo11 O34 Mo10 103.3(4) . .
P5 O35 Na3 143.7(7) . .
P5 O35 Na3 107.0(6) . 2_565
Na3 O35 Na3 95.3(5) . 2_565
Mo8 O36 Mo7 83.5(4) . .
Mo8 O36 Na7 132.7(5) . .
Mo7 O36 Na7 131.3(5) . .
Mo8 O36 Cu2 132.7(5) . .
Mo7 O36 Cu2 131.3(5) . .
Mo7 O37 Mo8 83.5(4) . .
Mo7 O38 Mo12 113.5(5) . .
P8 O39 Mo7 136.0(7) . .
Mo9 O41 Mo8 111.7(5) . .
P6 O42 Mo8 134.7(7) . .
Mo9 O44 Mo10 83.5(4) . .
Mo9 O44 Na3 138.7(6) . 2_565
Mo10 O44 Na3 116.0(5) . 2_565
Mo10 O45 Mo9 83.3(4) . .
Mo10 O45 Na7 130.9(5) . .
Mo9 O45 Na7 131.5(5) . .
Mo10 O45 Cu2 130.9(5) . .
Mo9 O45 Cu2 131.5(5) . .
P6 O46 Mo9 138.7(8) . .
P7 O48 Mo10 133.1(7) . .
Mo10 O49 Mo11 112.4(5) . .
Mo12 O51 Mo11 83.1(4) . .
Mo12 O51 Na7 133.4(5) . .
Mo11 O51 Na7 130.1(5) . .
Mo12 O51 Cu2 133.4(5) . .
Mo11 O51 Cu2 130.1(5) . .
Mo11 O52 Mo12 83.2(4) . .
Mo11 O52 Na4 137.5(8) . .
Mo12 O52 Na4 136.3(7) . .
P7 O53 Mo11 133.2(7) . .
P8 O55 Mo12 135.1(7) . .
P6 O58 Na4 126.5(11) . 2_565
P7 O59 Na3 117.5(8) . 2_565
P8 O61 Na1 124.2(7) . .
P8 O61 Na5 128.6(9) . .
Na1 O61 Na5 99.7(7) . .
O6W Na1 O21 89.4(7) . .
O6W Na1 O61 93.1(8) . .
O21 Na1 O61 105.9(5) . .
O6W Na1 O26 112.9(7) . 2_666
O21 Na1 O26 154.3(6) . 2_666
O61 Na1 O26 86.1(5) . 2_666
O6W Na1 O24 153.3(7) . .
O21 Na1 O24 64.4(4) . .
O61 Na1 O24 89.4(5) . .
O26 Na1 O24 93.7(5) 2_666 .
O6W Na1 O4 84.3(8) . .
O21 Na1 O4 87.0(4) . .
O61 Na1 O4 166.8(5) . .
O26 Na1 O4 83.1(4) 2_666 .
O24 Na1 O4 98.8(4) . .
O6W Na1 P8 86.6(7) . .
O21 Na1 P8 125.7(4) . .
O61 Na1 P8 21.0(3) . .
O26 Na1 P8 70.5(3) 2_666 .
O24 Na1 P8 104.0(4) . .
O4 Na1 P8 145.9(4) . .
O6W Na1 Mo6 118.7(6) . .
O21 Na1 Mo6 30.1(3) . .
O61 Na1 Mo6 109.0(4) . .
O26 Na1 Mo6 124.7(4) 2_666 .
O24 Na1 Mo6 36.7(2) . .
O4 Na1 Mo6 83.5(3) . .
P8 Na1 Mo6 129.2(3) . .
O6W Na1 Na5 120.5(8) . .
O21 Na1 Na5 77.1(5) . .
O61 Na1 Na5 40.3(5) . .
O26 Na1 Na5 100.3(5) 2_666 .
O24 Na1 Na5 51.3(4) . .
O4 Na1 Na5 149.9(5) . .
P8 Na1 Na5 59.4(4) . .
Mo6 Na1 Na5 69.9(4) . .
O4W Na2 O5 114.9(7) . 2_666
O4W Na2 O27 117.9(8) . .
O5 Na2 O27 83.9(5) 2_666 .
O4W Na2 O4 111.3(7) . .
O5 Na2 O4 128.4(6) 2_666 .
O27 Na2 O4 94.1(5) . .
O4W Na2 O2W 82.1(7) . .
O5 Na2 O2W 81.6(6) 2_666 .
O27 Na2 O2W 159.0(7) . .
O4 Na2 O2W 83.2(6) . .
O4W Na2 P1 99.0(6) . .
O5 Na2 P1 145.9(5) 2_666 .
O27 Na2 P1 83.7(4) . .
O4 Na2 P1 22.5(3) . .
O2W Na2 P1 100.1(5) . .
O35 Na3 O59 121.5(6) . 2_565
O35 Na3 O35 84.7(5) . 2_565
O59 Na3 O35 88.7(5) 2_565 2_565
O35 Na3 O3W 93.5(6) . .
O59 Na3 O3W 85.2(7) 2_565 .
O35 Na3 O3W 171.6(7) 2_565 .
O35 Na3 O44 131.7(6) . 2_565
O59 Na3 O44 106.4(5) 2_565 2_565
O35 Na3 O44 90.7(4) 2_565 2_565
O3W Na3 O44 96.6(6) . 2_565
O35 Na3 C12 84.9(10) . .
O59 Na3 C12 131.6(10) 2_565 .
O35 Na3 C12 136.9(11) 2_565 .
O3W Na3 C12 50.8(11) . .
O44 Na3 C12 66.5(10) 2_565 .
O35 Na3 P5 107.9(4) . 2_565
O59 Na3 P5 87.6(4) 2_565 2_565
O35 Na3 P5 26.6(3) 2_565 2_565
O3W Na3 P5 158.1(6) . 2_565
O44 Na3 P5 65.7(3) 2_565 2_565
O35 Na3 P7 145.3(5) . 2_565
O59 Na3 P7 23.8(3) 2_565 2_565
O35 Na3 P7 92.3(4) 2_565 2_565
O3W Na3 P7 84.5(6) . 2_565
O44 Na3 P7 82.8(3) 2_565 2_565
P5 Na3 P7 80.6(2) 2_565 2_565
O35 Na3 Na3 44.9(3) . 2_565
O59 Na3 Na3 108.6(6) 2_565 2_565
O35 Na3 Na3 39.8(3) 2_565 2_565
O3W Na3 Na3 137.8(6) . 2_565
O44 Na3 Na3 115.8(5) 2_565 2_565
P5 Na3 Na3 64.1(2) 2_565 2_565
P7 Na3 Na3 123.8(4) 2_565 2_565
Na4 O5W Na4 97.9(11) . 2_665
Na4 O7W Na5 101.0(13) . .
C2 N1 C1 123.0(19) . .
C2 N1 H1D 106.6 . .
C1 N1 H1D 106.6 . .
C2 N1 H1E 106.6 . .
C1 N1 H1E 106.6 . .
H1D N1 H1E 106.5 . .
N1 C1 H1A 109.5 . .
N1 C1 H1B 109.5 . .
H1A C1 H1B 109.5 . .
N1 C1 H1C 109.5 . .
H1A C1 H1C 109.5 . .
H1B C1 H1C 109.5 . .
N1 C2 H2A 109.5 . .
N1 C2 H2B 109.5 . .
H2A C2 H2B 109.5 . .
N1 C2 H2C 109.5 . .
H2A C2 H2C 109.5 . .
H2B C2 H2C 109.5 . .
C4 N2 C3 130(3) . .
C4 N2 H2D 104.7 . .
C3 N2 H2D 104.7 . .
C4 N2 H2E 104.7 . .
C3 N2 H2E 104.7 . .
H2D N2 H2E 105.7 . .
N2 C3 H3A 109.5 . .
N2 C3 H3B 109.5 . .
H3A C3 H3B 109.5 . .
N2 C3 H3C 109.5 . .
H3A C3 H3C 109.5 . .
H3B C3 H3C 109.5 . .
N2 C4 H4A 109.5 . .
N2 C4 H4B 109.5 . .
H4A C4 H4B 109.5 . .
N2 C4 H4C 109.5 . .
H4A C4 H4C 109.5 . .
H4B C4 H4C 109.5 . .
C5 N3 C6 127(2) . .
C5 N3 H3D 105.6 . .
C6 N3 H3D 105.6 . .
C5 N3 H3E 105.6 . .
C6 N3 H3E 105.6 . .
H3D N3 H3E 106.1 . .
N3 C5 H5A 109.5 . .
N3 C5 H5B 109.5 . .
H5A C5 H5B 109.5 . .
N3 C5 H5C 109.5 . .
H5A C5 H5C 109.5 . .
H5B C5 H5C 109.5 . .
N3 C6 H6A 109.5 . .
N3 C6 H6B 109.5 . .
H6A C6 H6B 109.5 . .
N3 C6 H6C 109.5 . .
H6A C6 H6C 109.5 . .
H6B C6 H6C 109.5 . .
C7 N4 C8 124(2) . .
C7 N4 H4D 106.2 . .
C8 N4 H4D 106.2 . .
C7 N4 H4E 106.2 . .
C8 N4 H4E 106.2 . .
H4D N4 H4E 106.4 . .
N4 C7 H7A 109.5 . .
N4 C7 H7B 109.5 . .
H7A C7 H7B 109.5 . .
N4 C7 H7C 109.5 . .
H7A C7 H7C 109.5 . .
H7B C7 H7C 109.5 . .
N4 C8 H8A 109.5 . .
N4 C8 H8B 109.5 . .
H8A C8 H8B 109.5 . .
N4 C8 H8C 109.5 . .
H8A C8 H8C 109.5 . .
H8B C8 H8C 109.5 . .
N5 N5 C9 63.6(14) 2_776 2_776
N5 N5 C9 63.2(13) 2_776 .
C9 N5 C9 127(3) 2_776 .
N5 C9 N5 53(3) 2_776 .
C10 N6 N6 65(2) . 2_655
C10 N6 C10 121(2) . 2_655
N6 N6 C10 55.9(18) 2_655 2_655
N6 C10 N6 59(2) . 2_655
C14 N8 C13 121(2) . .
C14 N8 H8D 107.0 . .
C13 N8 H8D 107.0 . .
C14 N8 H8E 107.0 . .
C13 N8 H8E 107.0 . .
H8D N8 H8E 106.8 . .
N8 C13 H13A 109.5 . .
N8 C13 H13B 109.5 . .
H13A C13 H13B 109.5 . .
N8 C13 H13C 109.5 . .
H13A C13 H13C 109.5 . .
H13B C13 H13C 109.5 . .
N8 C14 H14A 109.5 . .
N8 C14 H14B 109.5 . .
H14A C14 H14B 109.5 . .
N8 C14 H14C 109.5 . .
H14A C14 H14C 109.5 . .
H14B C14 H14C 109.5 . .
C14B N8B C13B 125(3) . .
C14B N8B H8H 106.2 . .
C13B N8B H8H 106.2 . .
C14B N8B H8J 106.2 . .
C13B N8B H8J 106.2 . .
H8H N8B H8J 106.4 . .
N8B C13B H13D 109.5 . .
N8B C13B H13E 109.5 . .
H13D C13B H13E 109.5 . .
N8B C13B H13F 109.5 . .
H13D C13B H13F 109.5 . .
H13E C13B H13F 109.5 . .
N8B C14B H14D 109.5 . .
N8B C14B H14E 109.5 . .
H14D C14B H14E 109.5 . .
N8B C14B H14F 109.5 . .
H14D C14B H14F 109.5 . .
H14E C14B H14F 109.5 . .
O5W Na4 O1W 129.2(15) . .
O5W Na4 O7W 84.7(12) . .
O1W Na4 O7W 81.6(15) . .
O5W Na4 O52 157.0(12) . .
O1W Na4 O52 73.6(11) . .
O7W Na4 O52 97.1(10) . .
O5W Na4 O58 86.9(10) . 2_565
O1W Na4 O58 70.8(14) . 2_565
O7W Na4 O58 136.0(12) . 2_565
O52 Na4 O58 106.7(9) . 2_565
O5W Na4 O5W 82.1(11) . 2_665
O1W Na4 O5W 146.6(15) . 2_665
O7W Na4 O5W 117.4(12) . 2_665
O52 Na4 O5W 76.7(9) . 2_665
O58 Na4 O5W 104.0(10) 2_565 2_665
O5W Na4 Na4 45.4(8) . 2_665
O1W Na4 Na4 168.7(16) . 2_665
O7W Na4 Na4 106.0(11) . 2_665
O52 Na4 Na4 113.0(10) . 2_665
O58 Na4 Na4 98.1(9) 2_565 2_665
O5W Na4 Na4 36.7(7) 2_665 2_665
O5W Na4 Na5 90.8(10) . .
O1W Na4 Na5 49.8(12) . .
O7W Na4 Na5 40.3(8) . .
O52 Na4 Na5 105.5(8) . .
O58 Na4 Na5 96.9(8) 2_565 .
O5W Na4 Na5 157.5(10) 2_665 .
Na4 Na4 Na5 132.2(9) 2_665 .
O9W Na5 O8W 84.8(13) . .
O9W Na5 O61 175.5(14) . .
O8W Na5 O61 95.2(11) . .
O9W Na5 O7W 94.1(14) . .
O8W Na5 O7W 169.3(14) . .
O61 Na5 O7W 86.8(10) . .
O9W Na5 O1W 96.6(15) . .
O8W Na5 O1W 99.0(14) . .
O61 Na5 O1W 87.9(12) . .
O7W Na5 O1W 70.5(13) . .
O9W Na5 O24 90.0(11) . .
O8W Na5 O24 96.7(10) . .
O61 Na5 O24 85.5(7) . .
O7W Na5 O24 93.9(10) . .
O1W Na5 O24 163.4(13) . .
O9W Na5 Na1 135.6(12) . .
O8W Na5 Na1 87.6(9) . .
O61 Na5 Na1 40.0(5) . .
O7W Na5 Na1 100.5(9) . .
O1W Na5 Na1 127.9(12) . .
O24 Na5 Na1 47.5(4) . .
O9W Na5 Na4 79.2(11) . .
O8W Na5 Na4 130.9(10) . .
O61 Na5 Na4 104.0(8) . .
O7W Na5 Na4 38.7(8) . .
O1W Na5 Na4 38.8(11) . .
O24 Na5 Na4 129.0(8) . .
Na1 Na5 Na4 134.4(7) . .
Na4 O1W Na5 91.4(18) . .
C11 N7 C12 127(3) . .
N7 C12 Na3 90(3) . .

loop_
_geom_bond_atom_site_label_1
_geom_bond_atom_site_label_2
_geom_bond_distance
_geom_bond_site_symmetry_2
Mo1 O9 1.675(11) .
Mo1 O6 1.936(10) .
Mo1 O5 1.943(10) .
Mo1 O8 2.083(12) .
Mo1 O7 2.120(11) .
Mo1 O1 2.248(11) .
Mo1 Mo2 2.588(2) .
Mo2 O12 1.681(11) .
Mo2 O5 1.928(10) .
Mo2 O6 1.954(10) .
Mo2 O11 2.082(12) .
Mo2 O10 2.123(11) .
Mo2 O2 2.293(11) .
Mo3 O16 1.668(10) .
Mo3 O14 1.942(12) .
Mo3 O13 1.957(11) .
Mo3 O15 2.077(11) .
Mo3 O10 2.129(11) .
Mo3 O2 2.301(11) .
Mo3 Mo4 2.590(2) .
Mo4 O19 1.683(11) .
Mo4 O14 1.928(12) .
Mo4 O13 1.940(11) .
Mo4 O18 2.090(11) .
Mo4 O17 2.124(11) .
Mo4 O3 2.295(10) .
Mo5 O23 1.675(11) .
Mo5 O20 1.937(11) .
Mo5 O21 1.953(10) .
Mo5 O22 2.071(12) .
Mo5 O17 2.129(11) .
Mo5 O3 2.291(10) .
Mo5 Mo6 2.585(2) .
Mo6 O25 1.685(11) .
Mo6 O20 1.926(10) .
Mo6 O21 1.937(11) .
Mo6 O24 2.118(11) .
Mo6 O7 2.135(11) .
Mo6 O1 2.258(11) .
Mo6 Na1 3.535(8) .
Mo7 O40 1.668(10) .
Mo7 O37 1.928(11) .
Mo7 O36 1.956(10) .
Mo7 O39 2.071(11) .
Mo7 O38 2.121(11) .
Mo7 O32 2.285(10) .
Mo7 Mo8 2.582(2) .
Mo8 O43 1.663(11) .
Mo8 O36 1.923(10) .
Mo8 O37 1.951(12) .
Mo8 O42 2.100(11) .
Mo8 O41 2.138(11) .
Mo8 O33 2.281(10) .
Mo9 O47 1.680(12) .
Mo9 O44 1.936(11) .
Mo9 O45 1.948(10) .
Mo9 O46 2.065(12) .
Mo9 O41 2.130(11) .
Mo9 O33 2.254(11) .
Mo9 Mo10 2.583(2) .
Mo10 O50 1.676(11) .
Mo10 O45 1.938(10) .
Mo10 O44 1.941(10) .
Mo10 O49 2.109(11) .
Mo10 O48 2.116(12) .
Mo10 O34 2.262(10) .
Mo11 O54 1.689(11) .
Mo11 O52 1.937(11) .
Mo11 O51 1.955(10) .
Mo11 O53 2.087(11) .
Mo11 O49 2.150(10) .
Mo11 O34 2.252(10) .
Mo11 Mo12 2.588(2) .
Mo12 O56 1.703(12) .
Mo12 O51 1.947(11) .
Mo12 O52 1.962(11) .
Mo12 O55 2.062(12) .
Mo12 O38 2.126(11) .
Mo12 O32 2.283(11) .
Cu1 O6 2.268(11) .
Cu1 O6 2.268(11) 2_676
Cu1 O20 2.355(11) .
Cu1 O20 2.355(11) 2_676
Cu1 O13 2.359(10) 2_676
Cu1 O13 2.359(10) .
Cu2 O51 2.295(10) .
Cu2 O51 2.295(10) 2
Cu2 O45 2.314(10) 2
Cu2 O45 2.314(10) .
Cu2 O36 2.327(10) .
Cu2 O36 2.327(10) 2
Na6 O6 2.268(11) .
Na6 O6 2.268(11) 2_676
Na6 O20 2.355(11) .
Na6 O20 2.355(11) 2_676
Na6 O13 2.359(10) 2_676
Na6 O13 2.359(10) .
Na7 O51 2.295(10) .
Na7 O51 2.295(10) 2
Na7 O45 2.314(10) 2
Na7 O45 2.314(10) .
Na7 O36 2.327(10) .
Na7 O36 2.327(10) 2
P1 O4 1.527(11) .
P1 O3 1.535(11) .
P1 O2 1.541(11) .
P1 O1 1.574(11) .
P1 Na2 3.399(9) .
P2 O15 1.521(12) .
P2 O26 1.526(12) .
P2 O11 1.530(12) .
P2 O27 1.624(12) .
P3 O18 1.509(13) .
P3 O22 1.527(12) .
P3 O28 1.551(13) .
P3 O29 1.553(13) .
P4 O24 1.506(11) .
P4 O8 1.533(13) .
P4 O31 1.541(11) .
P4 O30 1.567(12) .
P5 O35 1.501(11) .
P5 O33 1.537(10) .
P5 O34 1.558(11) .
P5 O32 1.574(11) .
P5 Na3 3.209(9) 2_565
P6 O46 1.493(13) .
P6 O58 1.508(18) .
P6 O57 1.526(14) .
P6 O42 1.528(12) .
P7 O59 1.495(12) .
P7 O48 1.518(13) .
P7 O53 1.528(12) .
P7 O60 1.569(12) .
P7 Na3 3.281(10) 2_565
P8 O61 1.485(12) .
P8 O39 1.525(11) .
P8 O55 1.545(13) .
P8 O62 1.578(12) .
P8 Na1 3.431(10) .
O4 Na2 2.342(14) .
O4 Na1 2.797(15) .
O5 Na2 2.304(13) 2_666
O21 Na1 2.280(13) .
O24 Na1 2.710(15) .
O24 Na5 2.87(2) .
O26 Na1 2.410(14) 2_666
O27 Na2 2.326(15) .
O35 Na3 2.200(14) .
O35 Na3 2.430(14) 2_565
O44 Na3 2.471(15) 2_565
O52 Na4 2.32(2) .
O58 Na4 2.44(3) 2_565
O59 Na3 2.311(16) 2_565
O61 Na1 2.368(16) .
O61 Na5 2.38(2) .
Na1 O6W 2.26(2) .
Na1 Na5 3.63(2) .
Na2 O4W 2.27(2) .
Na2 O2W 2.58(3) .
Na3 O3W 2.44(2) .
Na3 C12 2.74(5) .
Na3 Na3 3.426(16) 2_565
O5W Na4 2.17(3) .
O5W Na4 2.58(3) 2_665
O7W Na4 2.31(3) .
O7W Na5 2.40(4) .
O8W Na5 2.35(4) .
N1 C2 1.420(17) .
N1 C1 1.435(17) .
N1 H1D 0.8900 .
N1 H1E 0.8900 .
C1 H1A 0.9600 .
C1 H1B 0.9600 .
C1 H1C 0.9600 .
C2 H2A 0.9600 .
C2 H2B 0.9600 .
C2 H2C 0.9600 .
N2 C4 1.366(18) .
N2 C3 1.405(18) .
N2 H2D 0.8900 .
N2 H2E 0.8900 .
C3 H3A 0.9600 .
C3 H3B 0.9600 .
C3 H3C 0.9600 .
C4 H4A 0.9600 .
C4 H4B 0.9600 .
C4 H4C 0.9600 .
N3 C5 1.400(18) .
N3 C6 1.406(18) .
N3 H3D 0.8900 .
N3 H3E 0.8900 .
C5 H5A 0.9600 .
C5 H5B 0.9600 .
C5 H5C 0.9600 .
C6 H6A 0.9600 .
C6 H6B 0.9600 .
C6 H6C 0.9600 .
N4 C7 1.414(17) .
N4 C8 1.425(17) .
N4 H4D 0.8900 .
N4 H4E 0.8900 .
C7 H7A 0.9600 .
C7 H7B 0.9600 .
C7 H7C 0.9600 .
C8 H8A 0.9600 .
C8 H8B 0.9600 .
C8 H8C 0.9600 .
N5 N5 1.26(7) 2_776
N5 C9 1.401(16) 2_776
N5 C9 1.406(14) .
N6 C10 1.384(18) .
N6 N6 1.43(6) 2_655
N6 C10 1.51(4) 2_655
N8 C14 1.43(2) .
N8 C13 1.44(2) .
N8 H8D 0.8900 .
N8 H8E 0.8900 .
C13 H13A 0.9600 .
C13 H13B 0.9600 .
C13 H13C 0.9600 .
C14 H14A 0.9600 .
C14 H14B 0.9600 .
C14 H14C 0.9600 .
N8B C14B 1.41(2) .
N8B C13B 1.43(2) .
N8B H8H 0.8900 .
N8B H8J 0.8900 .
C13B H13D 0.9600 .
C13B H13E 0.9600 .
C13B H13F 0.9600 .
C14B H14D 0.9600 .
C14B H14E 0.9600 .
C14B H14F 0.9600 .
Na4 O1W 2.28(5) .
Na4 Na4 3.59(4) 2_665
Na4 Na5 3.63(3) .
Na5 O9W 2.18(4) .
Na5 O1W 2.78(5) .
N7 C11 1.386(19) .
N7 C12 1.417(19) .
